data_7237925
loop_
_publ_author_name
'Shi, Dongying'
'Cui, Chao-Jie'
'Hu, Min'
'Ren, A-Hao'
'Song, Lu-Bin'
'Liu, Chun-Sen'
'Du, Miao'

_publ_section_title
;
 A microporous mixed-metal (Na/Cu) mixed-ligand (flexible/rigid)
 metal--organic framework for photocatalytic H2 generation
;
_journal_issue 33
_journal_name_full 'Journal of Materials Chemistry C'
_journal_page_first 10211
_journal_paper_doi 10.1039/C9TC03342D
_journal_volume 7
_journal_year 2019
_chemical_formula_sum 'C28 H32.5 Cu2 N4 Na0.5 O17.5'
_chemical_formula_weight 843.66
_space_group_IT_number 14
_space_group_name_Hall '-P 2ybc'
_space_group_name_H-M_alt 'P 1 21/c 1'
_symmetry_cell_setting monoclinic
_symmetry_space_group_name_H-M 'P 1 21/c 1'
_atom_sites_solution_hydrogens geom
_atom_sites_solution_primary direct
_atom_sites_solution_secondary difmap
_audit_creation_method SHELXL-97
_audit_update_record
;
2019-05-30 deposited with the CCDC.	2019-07-23 downloaded from the CCDC.
;
_cell_angle_alpha 90.00
_cell_angle_beta 95.314(5)
_cell_angle_gamma 90.00
_cell_formula_units_Z 4
_cell_length_a 15.7471(10)
_cell_length_b 17.8249(10)
_cell_length_c 11.4482(6)
_cell_measurement_reflns_used 4560
_cell_measurement_temperature 293(2)
_cell_measurement_theta_max 73.4800
_cell_measurement_theta_min 4.5930
_cell_volume 3199.6(3)
_computing_cell_refinement 'Bruker SAINT'
_computing_data_collection 'Bruker APEX2'
_computing_data_reduction 'Bruker SAINT'
_computing_molecular_graphics 'Bruker SHELXTL'
_computing_publication_material 'Bruker SHELXTL'
_computing_structure_refinement 'SHELXL-97 (Sheldrick, 2008)'
_computing_structure_solution 'SHELXS-97 (Sheldrick, 2008)'
_diffrn_ambient_temperature 293(2)
_diffrn_measured_fraction_theta_full 0.973
_diffrn_measured_fraction_theta_max 0.973
_diffrn_measurement_device_type 'Bruker APEX-II CCD'
_diffrn_measurement_method '\f and \w scans'
_diffrn_radiation_monochromator graphite
_diffrn_radiation_source 'fine-focus sealed tube'
_diffrn_radiation_type CuK\a
_diffrn_radiation_wavelength 1.54178
_diffrn_reflns_av_R_equivalents 0.0408
_diffrn_reflns_av_sigmaI/netI 0.0512
_diffrn_reflns_limit_h_max 19
_diffrn_reflns_limit_h_min -17
_diffrn_reflns_limit_k_max 21
_diffrn_reflns_limit_k_min -21
_diffrn_reflns_limit_l_max 14
_diffrn_reflns_limit_l_min -11
_diffrn_reflns_number 13453
_diffrn_reflns_theta_full 73.65
_diffrn_reflns_theta_max 73.65
_diffrn_reflns_theta_min 3.75
_exptl_absorpt_coefficient_mu 2.508
_exptl_absorpt_correction_T_max 1.00000
_exptl_absorpt_correction_T_min 0.72667
_exptl_absorpt_correction_type multi-scan
_exptl_absorpt_process_details SADABS
_exptl_crystal_colour 'bule green'
_exptl_crystal_density_diffrn 1.751
_exptl_crystal_density_method 'not measured'
_exptl_crystal_description block
_exptl_crystal_F_000 1728
_exptl_crystal_size_max 0.26
_exptl_crystal_size_mid 0.22
_exptl_crystal_size_min 0.18
_refine_diff_density_max 1.021
_refine_diff_density_min -0.923
_refine_diff_density_rms 0.178
_refine_ls_extinction_method none
_refine_ls_goodness_of_fit_ref 1.073
_refine_ls_hydrogen_treatment mixed
_refine_ls_matrix_type full
_refine_ls_number_parameters 475
_refine_ls_number_reflns 6297
_refine_ls_number_restraints 0
_refine_ls_restrained_S_all 1.073
_refine_ls_R_factor_all 0.0764
_refine_ls_R_factor_gt 0.0582
_refine_ls_shift/su_max 0.002
_refine_ls_shift/su_mean 0.000
_refine_ls_structure_factor_coef Fsqd
_refine_ls_weighting_details 'calc w=1/[\s^2^(Fo^2^)+(0.1099P)^2^+3.8661P] where P=(Fo^2^+2Fc^2^)/3'
_refine_ls_weighting_scheme calc
_refine_ls_wR_factor_gt 0.1741
_refine_ls_wR_factor_ref 0.1922
_reflns_number_gt 4905
_reflns_number_total 6297
_reflns_threshold_expression >2sigma(I)
_cod_data_source_file c9tc03342d2.cif
_cod_data_source_block 1
_cod_depositor_comments
;
The following automatic conversions were performed:

data item '_symmetry_cell_setting' value 'Monoclinic' was changed to
'monoclinic' in accordance with the
/home/saulius/struct/COD-crude-data/automatic-downloads/DataCite-retrospective/RSC/depositions/lib/dictionaries/cif_core.dic
dictionary named 'cif_core.dic' version 2.4.2 last updated on
2011-04-26.

Automatic conversion script
Id: cif_fix_values 6909 2019-04-08 15:41:33Z antanas 
;
_cod_original_sg_symbol_H-M P2(1)/c
_cod_original_formula_sum 'C28 H32.50 Cu2 N4 Na0.50 O17.50'
_cod_database_code 7237925

loop_
_symmetry_equiv_pos_as_xyz
'x, y, z'
'-x, y+1/2, -z+1/2'
'-x, -y, -z'
'x, -y-1/2, z-1/2'

loop_
_atom_site_label
_atom_site_type_symbol
_atom_site_fract_x
_atom_site_fract_y
_atom_site_fract_z
_atom_site_U_iso_or_equiv
_atom_site_adp_type
_atom_site_occupancy
_atom_site_symmetry_multiplicity
_atom_site_calc_flag
_atom_site_refinement_flags
Cu1 Cu 0.32086(4) 1.34596(3) -0.34538(5) 0.02629(19) Uani 1 1 d .
Cu2 Cu 0.35160(4) 1.15984(3) -0.38989(5) 0.02556(19) Uani 1 1 d .
C1 C -0.0979(3) 1.0629(3) -1.1188(4) 0.0333(9) Uani 1 1 d .
H1A H -0.0594 1.0275 -1.1414 0.040 Uiso 1 1 calc R
C2 C -0.0686(3) 1.1321(3) -1.0777(4) 0.0327(9) Uani 1 1 d .
H2A H -0.0106 1.1428 -1.0731 0.039 Uiso 1 1 calc R
C3 C -0.1256(3) 1.1856(2) -1.0434(4) 0.0303(9) Uani 1 1 d .
C4 C -0.2124(3) 1.1699(3) -1.0543(5) 0.0351(10) Uani 1 1 d .
H4A H -0.2511 1.2059 -1.0336 0.042 Uiso 1 1 calc R
C5 C -0.2412(3) 1.1006(3) -1.0961(4) 0.0330(9) Uani 1 1 d .
H5A H -0.2994 1.0906 -1.1038 0.040 Uiso 1 1 calc R
C6 C -0.1845(3) 1.0458(2) -1.1266(4) 0.0289(9) Uani 1 1 d .
C7 C -0.2133(3) 0.9683(2) -1.1615(4) 0.0315(9) Uani 1 1 d .
C8 C -0.1947(3) 1.4428(3) -0.9745(4) 0.0353(10) Uani 1 1 d .
H8A H -0.2043 1.4784 -0.9177 0.042 Uiso 1 1 calc R
C9 C -0.1534(3) 1.3762(3) -0.9414(4) 0.0362(10) Uani 1 1 d .
H9A H -0.1348 1.3679 -0.8630 0.043 Uiso 1 1 calc R
C10 C -0.1395(3) 1.3217(2) -1.0253(4) 0.0280(9) Uani 1 1 d .
C11 C -0.1717(3) 1.3344(3) -1.1419(4) 0.0319(9) Uani 1 1 d .
H11A H -0.1663 1.2974 -1.1980 0.038 Uiso 1 1 calc R
C12 C -0.2110(3) 1.4012(2) -1.1744(4) 0.0310(9) Uani 1 1 d .
H12A H -0.2305 1.4093 -1.2526 0.037 Uiso 1 1 calc R
C13 C -0.2220(3) 1.4569(2) -1.0912(4) 0.0292(9) Uani 1 1 d .
C14 C -0.2614(3) 1.5303(2) -1.1284(4) 0.0281(8) Uani 1 1 d .
C15 C 0.0469(3) 1.1966(3) -0.7347(4) 0.0349(10) Uani 1 1 d .
H15A H 0.0525 1.1573 -0.6811 0.042 Uiso 1 1 calc R
C16 C -0.0175(3) 1.1954(3) -0.8257(4) 0.0314(9) Uani 1 1 d .
H16A H -0.0545 1.1547 -0.8342 0.038 Uiso 1 1 calc R
C17 C -0.0268(3) 1.2549(2) -0.9046(4) 0.0293(9) Uani 1 1 d .
C18 C 0.0316(3) 1.3141(3) -0.8935(4) 0.0341(10) Uani 1 1 d .
H18A H 0.0266 1.3535 -0.9468 0.041 Uiso 1 1 calc R
C19 C 0.0964(3) 1.3145(3) -0.8040(4) 0.0324(9) Uani 1 1 d .
H19A H 0.1357 1.3536 -0.7977 0.039 Uiso 1 1 calc R
C20 C 0.1026(3) 1.2564(3) -0.7241(4) 0.0294(9) Uani 1 1 d .
C21 C 0.2116(3) 1.1974(3) -0.5813(4) 0.0298(9) Uani 1 1 d .
H21A H 0.2057 1.1485 -0.6094 0.036 Uiso 1 1 calc R
C22 C 0.1960(3) 1.3171(3) -0.5611(4) 0.0328(9) Uani 1 1 d .
H22A H 0.1770 1.3662 -0.5723 0.039 Uiso 1 1 calc R
C23 C 0.4169(3) 1.3261(3) -0.1408(4) 0.0325(9) Uani 1 1 d .
C24 C 0.4423(3) 1.2602(2) -0.2180(3) 0.0264(8) Uani 1 1 d .
C25 C 0.4487(3) 1.1894(3) -0.1423(4) 0.0332(10) Uani 1 1 d .
H25A H 0.4880 1.1990 -0.0736 0.040 Uiso 1 1 calc R
H25B H 0.3932 1.1794 -0.1154 0.040 Uiso 1 1 calc R
C26 C 0.4778(3) 1.1205(2) -0.2024(4) 0.0301(9) Uani 1 1 d .
C27 C 0.5290(3) 1.2756(3) -0.2652(4) 0.0330(9) Uani 1 1 d .
H27A H 0.5720 1.2781 -0.1989 0.040 Uiso 1 1 calc R
H27B H 0.5429 1.2330 -0.3127 0.040 Uiso 1 1 calc R
C28 C 0.5361(3) 1.3454(3) -0.3370(4) 0.0355(10) Uani 1 1 d .
N1 N -0.0952(2) 1.2553(2) -0.9951(4) 0.0344(8) Uani 1 1 d .
N2 N 0.1680(2) 1.2574(2) -0.6268(3) 0.0288(7) Uani 1 1 d .
N3 N 0.2540(2) 1.2947(2) -0.4790(3) 0.0297(8) Uani 1 1 d .
N4 N 0.2639(2) 1.2186(2) -0.4911(3) 0.0283(7) Uani 1 1 d .
O1 O -0.1751(2) 0.9315(2) -1.2301(3) 0.0465(9) Uani 1 1 d .
O2 O -0.2782(2) 0.94402(18) -1.1110(3) 0.0349(7) Uani 1 1 d .
O3 O -0.2575(2) 1.55296(18) -1.2310(3) 0.0375(7) Uani 1 1 d .
O4 O -0.2970(2) 1.56705(18) -1.0510(3) 0.0346(7) Uani 1 1 d .
O5 O 0.4494(3) 1.3316(2) -0.0385(3) 0.0490(9) Uani 1 1 d .
O6 O 0.3610(2) 1.37095(18) -0.1864(3) 0.0346(7) Uani 1 1 d .
O7 O 0.5346(2) 1.0805(2) -0.1526(3) 0.0393(8) Uani 1 1 d .
O8 O 0.4418(2) 1.10449(18) -0.3045(3) 0.0360(7) Uani 1 1 d .
O9 O 0.4774(2) 1.38552(19) -0.3745(3) 0.0409(8) Uani 1 1 d .
O10 O 0.6156(3) 1.3571(3) -0.3592(4) 0.0611(12) Uani 1 1 d .
O11 O 0.37736(19) 1.25288(15) -0.3120(2) 0.0277(6) Uani 1 1 d .
Na1 Na 0.5000 1.0000 0.0000 0.0401(6) Uani 1 2 d S
O1W O 0.3568(2) 1.0007(2) -0.0749(3) 0.0438(8) Uani 1 1 d .
O2W O -0.1131(3) 1.5204(3) -1.3503(5) 0.0791(15) Uani 1 1 d .
O3W O 0.3861(5) 1.5263(4) -0.1448(6) 0.106(2) Uani 1 1 d .
O4W O 0.0082(5) 1.0259(4) -0.6226(9) 0.134(3) Uani 1 1 d .
O5W O 0.4700(5) 1.4716(5) 0.0220(7) 0.124(3) Uani 1 1 d .
O6W O -0.3659(8) 1.3234(11) -0.9728(17) 0.308(11) Uani 1 1 d .
O7W O 0.5623(9) 1.4461(8) -0.1238(15) 0.124(6) Uani 0.50 1 d P

loop_
_atom_site_aniso_label
_atom_site_aniso_U_11
_atom_site_aniso_U_22
_atom_site_aniso_U_33
_atom_site_aniso_U_23
_atom_site_aniso_U_13
_atom_site_aniso_U_12
Cu1 0.0359(4) 0.0172(3) 0.0249(3) -0.0002(2) -0.0020(2) 0.0044(2)
Cu2 0.0310(3) 0.0161(3) 0.0283(3) 0.0012(2) -0.0042(2) -0.0004(2)
C1 0.034(2) 0.025(2) 0.041(2) -0.0047(18) 0.0059(18) 0.0003(18)
C2 0.025(2) 0.028(2) 0.045(2) -0.0035(19) 0.0040(17) -0.0025(17)
C3 0.035(2) 0.020(2) 0.034(2) -0.0028(17) -0.0069(17) -0.0010(17)
C4 0.031(2) 0.023(2) 0.051(3) -0.0046(19) -0.0004(19) 0.0031(17)
C5 0.029(2) 0.023(2) 0.046(2) -0.0027(19) 0.0002(18) -0.0037(17)
C6 0.036(2) 0.020(2) 0.030(2) 0.0005(16) 0.0012(17) -0.0023(17)
C7 0.040(2) 0.022(2) 0.032(2) -0.0010(17) -0.0017(18) -0.0019(18)
C8 0.046(3) 0.026(2) 0.033(2) -0.0040(18) -0.0022(19) 0.0056(19)
C9 0.048(3) 0.028(2) 0.030(2) -0.0041(18) -0.0075(19) 0.008(2)
C10 0.030(2) 0.0174(19) 0.035(2) -0.0017(16) -0.0049(17) 0.0007(16)
C11 0.036(2) 0.025(2) 0.034(2) -0.0052(17) -0.0018(18) 0.0047(17)
C12 0.035(2) 0.025(2) 0.032(2) 0.0001(17) -0.0048(17) 0.0032(17)
C13 0.029(2) 0.025(2) 0.033(2) 0.0002(17) -0.0020(16) 0.0027(17)
C14 0.031(2) 0.0185(19) 0.033(2) -0.0021(16) -0.0023(16) -0.0020(16)
C15 0.039(2) 0.030(2) 0.035(2) 0.0064(19) -0.0032(18) -0.0011(19)
C16 0.033(2) 0.024(2) 0.036(2) 0.0009(18) -0.0042(18) -0.0032(17)
C17 0.031(2) 0.023(2) 0.033(2) -0.0018(17) -0.0049(17) 0.0022(17)
C18 0.040(2) 0.025(2) 0.035(2) 0.0032(18) -0.0071(19) -0.0053(18)
C19 0.033(2) 0.028(2) 0.035(2) 0.0030(18) -0.0042(17) -0.0059(18)
C20 0.028(2) 0.030(2) 0.029(2) -0.0002(17) -0.0054(16) 0.0018(17)
C21 0.028(2) 0.022(2) 0.037(2) -0.0035(17) -0.0074(17) 0.0020(16)
C22 0.038(2) 0.023(2) 0.035(2) -0.0022(18) -0.0070(18) 0.0034(18)
C23 0.036(2) 0.031(2) 0.029(2) -0.0040(18) -0.0006(17) 0.0025(19)
C24 0.032(2) 0.023(2) 0.0231(18) -0.0011(16) -0.0027(15) 0.0002(16)
C25 0.042(3) 0.032(2) 0.0246(19) 0.0087(18) 0.0028(17) 0.0037(19)
C26 0.029(2) 0.025(2) 0.037(2) 0.0096(18) 0.0043(17) -0.0017(17)
C27 0.032(2) 0.031(2) 0.036(2) 0.0032(18) 0.0015(17) 0.0004(18)
C28 0.039(2) 0.034(3) 0.034(2) -0.0023(19) 0.0013(19) -0.007(2)
N1 0.037(2) 0.0184(18) 0.044(2) -0.0034(16) -0.0161(16) 0.0026(15)
N2 0.0316(18) 0.0253(19) 0.0278(17) -0.0011(14) -0.0054(14) 0.0025(15)
N3 0.0342(19) 0.0212(18) 0.0321(18) -0.0015(14) -0.0061(14) 0.0045(14)
N4 0.0320(18) 0.0196(17) 0.0320(17) -0.0018(14) -0.0040(14) 0.0019(14)
O1 0.048(2) 0.0330(19) 0.059(2) -0.0200(17) 0.0073(17) -0.0019(16)
O2 0.0480(19) 0.0215(15) 0.0350(16) -0.0017(13) 0.0036(14) -0.0089(14)
O3 0.0467(19) 0.0269(17) 0.0388(17) 0.0096(14) 0.0040(14) 0.0014(14)
O4 0.0450(18) 0.0226(15) 0.0347(16) -0.0032(12) -0.0039(13) 0.0076(13)
O5 0.056(2) 0.056(2) 0.0328(18) -0.0129(16) -0.0082(16) 0.0124(19)
O6 0.0474(19) 0.0271(16) 0.0286(15) -0.0058(12) -0.0004(13) 0.0078(14)
O7 0.0384(18) 0.0365(19) 0.0414(18) 0.0116(15) -0.0041(14) 0.0109(14)
O8 0.0444(18) 0.0250(16) 0.0364(16) 0.0010(13) -0.0072(14) 0.0066(14)
O9 0.050(2) 0.0287(17) 0.0449(19) 0.0088(15) 0.0083(15) 0.0017(15)
O10 0.041(2) 0.059(3) 0.084(3) 0.026(2) 0.011(2) -0.0043(19)
O11 0.0341(15) 0.0180(14) 0.0292(14) -0.0002(11) -0.0070(11) 0.0022(12)
Na1 0.0481(16) 0.0340(14) 0.0371(13) 0.0080(11) -0.0020(11) 0.0057(12)
O1W 0.049(2) 0.046(2) 0.0367(17) 0.0004(16) 0.0046(15) 0.0108(17)
O2W 0.076(3) 0.070(3) 0.093(4) -0.014(3) 0.020(3) -0.003(3)
O3W 0.139(6) 0.073(4) 0.113(5) -0.008(4) 0.054(4) -0.044(4)
O4W 0.117(6) 0.092(5) 0.190(9) 0.014(6) 0.001(6) 0.017(4)
O5W 0.143(7) 0.143(8) 0.090(5) -0.017(5) 0.029(4) 0.017(5)
O6W 0.162(11) 0.41(3) 0.36(2) -0.119(19) 0.117(13) -0.120(14)
O7W 0.102(9) 0.114(11) 0.164(14) -0.067(10) 0.061(9) -0.062(9)

loop_
_atom_type_symbol
_atom_type_description
_atom_type_scat_dispersion_real
_atom_type_scat_dispersion_imag
_atom_type_scat_source
C C 0.0181 0.0091 'International Tables Vol C Tables 4.2.6.8 and 6.1.1.4'
H H 0.0000 0.0000 'International Tables Vol C Tables 4.2.6.8 and 6.1.1.4'
N N 0.0311 0.0180 'International Tables Vol C Tables 4.2.6.8 and 6.1.1.4'
O O 0.0492 0.0322 'International Tables Vol C Tables 4.2.6.8 and 6.1.1.4'
Cu Cu -1.9646 0.5888 'International Tables Vol C Tables 4.2.6.8 and 6.1.1.4'
Na Na 0.1353 0.1239 'International Tables Vol C Tables 4.2.6.8 and 6.1.1.4'

loop_
_geom_angle_atom_site_label_1
_geom_angle_atom_site_label_2
_geom_angle_atom_site_label_3
_geom_angle
_geom_angle_site_symmetry_1
_geom_angle_site_symmetry_3
O11 Cu1 O2 171.86(14) . 2_553
O11 Cu1 O6 84.56(13) . .
O2 Cu1 O6 96.42(14) 2_553 .
O11 Cu1 N3 87.63(14) . .
O2 Cu1 N3 94.02(15) 2_553 .
O6 Cu1 N3 159.26(16) . .
O11 Cu2 O8 95.36(13) . .
O11 Cu2 O4 164.60(14) . 2_543
O8 Cu2 O4 91.27(14) . 2_543
O11 Cu2 N4 85.50(13) . .
O8 Cu2 N4 174.87(15) . .
O4 Cu2 N4 89.13(14) 2_543 .
O11 Cu2 O5 98.81(13) . 4_585
O8 Cu2 O5 84.30(14) . 4_585
O4 Cu2 O5 95.65(14) 2_543 4_585
N4 Cu2 O5 90.57(14) . 4_585
C2 C1 C6 120.8(4) . .
C1 C2 C3 120.3(4) . .
C4 C3 C2 119.4(4) . .
C4 C3 N1 120.2(4) . .
C2 C3 N1 120.4(4) . .
C5 C4 C3 119.9(4) . .
C4 C5 C6 121.1(4) . .
C5 C6 C1 118.5(4) . .
C5 C6 C7 122.0(4) . .
C1 C6 C7 119.4(4) . .
O1 C7 O2 124.4(4) . .
O1 C7 C6 120.7(4) . .
O2 C7 C6 114.9(4) . .
C13 C8 C9 120.8(4) . .
C8 C9 C10 120.4(4) . .
C9 C10 N1 121.6(4) . .
C9 C10 C11 118.4(4) . .
N1 C10 C11 120.0(4) . .
C12 C11 C10 120.7(4) . .
C11 C12 C13 120.7(4) . .
C8 C13 C12 118.7(4) . .
C8 C13 C14 121.1(4) . .
C12 C13 C14 120.2(4) . .
O3 C14 O4 123.4(4) . .
O3 C14 C13 119.8(4) . .
O4 C14 C13 116.8(4) . .
C20 C15 C16 119.6(4) . .
C15 C16 C17 120.2(4) . .
C16 C17 C18 119.1(4) . .
C16 C17 N1 120.2(4) . .
C18 C17 N1 120.7(4) . .
C19 C18 C17 120.6(4) . .
C18 C19 C20 119.4(4) . .
C19 C20 C15 121.0(4) . .
C19 C20 N2 120.3(4) . .
C15 C20 N2 118.6(4) . .
N4 C21 N2 109.5(4) . .
N3 C22 N2 109.2(4) . .
O5 C23 O6 123.4(4) . .
O5 C23 C24 119.7(4) . .
O6 C23 C24 116.9(4) . .
O11 C24 C25 111.0(3) . .
O11 C24 C27 110.5(3) . .
C25 C24 C27 109.4(4) . .
O11 C24 C23 107.2(3) . .
C25 C24 C23 108.1(3) . .
C27 C24 C23 110.5(4) . .
C26 C25 C24 115.0(3) . .
O7 C26 O8 122.0(4) . .
O7 C26 C25 119.9(4) . .
O8 C26 C25 118.2(4) . .
C28 C27 C24 117.0(4) . .
O9 C28 O10 122.9(5) . .
O9 C28 C27 126.1(4) . .
O10 C28 C27 110.9(4) . .
C10 N1 C3 119.9(4) . .
C10 N1 C17 120.7(4) . .
C3 N1 C17 118.8(4) . .
C21 N2 C22 106.3(3) . .
C21 N2 C20 126.1(4) . .
C22 N2 C20 127.6(4) . .
C22 N3 N4 107.9(4) . .
C22 N3 Cu1 133.9(3) . .
N4 N3 Cu1 118.1(3) . .
C21 N4 N3 107.1(3) . .
C21 N4 Cu2 130.4(3) . .
N3 N4 Cu2 122.3(3) . .
C7 O2 Cu1 117.3(3) . 2_543
C14 O4 Cu2 113.7(3) . 2_553
C23 O5 Cu2 116.0(3) . 4_586
C23 O6 Cu1 113.5(3) . .
C26 O7 Na1 118.9(3) . .
C26 O8 Cu2 126.3(3) . .
C28 O9 Na1 122.1(3) . 2_654
C24 O11 Cu1 111.2(2) . .
C24 O11 Cu2 122.7(2) . .
Cu1 O11 Cu2 126.02(16) . .
O1W Na1 O1W 180.0 3_675 .
O1W Na1 O7 89.66(12) 3_675 .
O1W Na1 O7 90.34(12) . .
O1W Na1 O7 90.33(12) 3_675 3_675
O1W Na1 O7 89.66(12) . 3_675
O7 Na1 O7 180.0 . 3_675
O1W Na1 O9 91.26(12) 3_675 2_644
O1W Na1 O9 88.74(12) . 2_644
O7 Na1 O9 90.89(12) . 2_644
O7 Na1 O9 89.11(12) 3_675 2_644
O1W Na1 O9 88.74(12) 3_675 4_586
O1W Na1 O9 91.26(12) . 4_586
O7 Na1 O9 89.11(12) . 4_586
O7 Na1 O9 90.89(12) 3_675 4_586
O9 Na1 O9 180.0 2_644 4_586

loop_
_geom_bond_atom_site_label_1
_geom_bond_atom_site_label_2
_geom_bond_distance
_geom_bond_site_symmetry_2
Cu1 O11 1.904(3) .
Cu1 O2 1.922(3) 2_553
Cu1 O6 1.923(3) .
Cu1 N3 1.997(4) .
Cu2 O11 1.909(3) .
Cu2 O8 1.921(3) .
Cu2 O4 1.956(3) 2_543
Cu2 N4 2.013(4) .
Cu2 O5 2.403(4) 4_585
C1 C2 1.382(6) .
C1 C6 1.392(6) .
C2 C3 1.391(6) .
C3 C4 1.390(6) .
C3 N1 1.424(5) .
C4 C5 1.386(6) .
C5 C6 1.389(6) .
C6 C7 1.498(6) .
C7 O1 1.223(6) .
C7 O2 1.294(6) .
C8 C13 1.388(6) .
C8 C9 1.389(6) .
C9 C10 1.398(6) .
C10 N1 1.401(5) .
C10 C11 1.402(6) .
C11 C12 1.377(6) .
C12 C13 1.398(6) .
C13 C14 1.492(6) .
C14 O3 1.250(6) .
C14 O4 1.274(5) .
C15 C20 1.380(6) .
C15 C16 1.384(6) .
C16 C17 1.392(6) .
C17 C18 1.398(6) .
C17 N1 1.424(5) .
C18 C19 1.377(6) .
C19 C20 1.379(6) .
C20 N2 1.445(5) .
C21 N4 1.315(6) .
C21 N2 1.350(5) .
C22 N3 1.310(6) .
C22 N2 1.353(6) .
C23 O5 1.238(6) .
C23 O6 1.266(6) .
C23 C24 1.544(6) .
C24 O11 1.421(5) .
C24 C25 1.529(6) .
C24 C27 1.539(6) .
C25 C26 1.500(6) .
C26 O7 1.241(5) .
C26 O8 1.283(6) .
C27 C28 1.500(6) .
C28 O9 1.215(6) .
C28 O10 1.318(6) .
N3 N4 1.374(5) .
O2 Cu1 1.922(3) 2_543
O4 Cu2 1.956(3) 2_553
O5 Cu2 2.403(4) 4_586
O7 Na1 2.363(3) .
O9 Na1 2.540(3) 2_654
Na1 O1W 2.336(4) 3_675
Na1 O1W 2.336(4) .
Na1 O7 2.363(3) 3_675
Na1 O9 2.540(3) 2_644
Na1 O9 2.540(3) 4_586
O5W O5W 1.503(16) 3_685
